data_9011078
loop_
_publ_author_name
'Rousseau, B.'
'Maes, S. T.'
'Lenstra, A. T. H.'

_publ_section_title
;
 Systematic intensity errors and model imperfection
 as the consequence of spectral truncation
;
_journal_issue 3
_journal_name_full 'Acta Crystallographica, Section A'
_journal_page_first 300
_journal_page_last 307
_journal_paper_doi 10.1107/S0108767300002853
_journal_volume 56
_journal_year 2000
_chemical_compound_source Synthetic
_chemical_formula_sum 'H12 Ni O10 S'
_chemical_name_mineral Retgersite
_space_group_IT_number 92
_symmetry_space_group_name_Hall 'P 4abw 2nw'
_symmetry_space_group_name_H-M 'P 41 21 2'
_cell_angle_alpha 90
_cell_angle_beta 90
_cell_angle_gamma 90
_cell_formula_units_Z 4
_cell_length_a 6.782
_cell_length_b 6.782
_cell_length_c 18.274
_cell_volume 840.522
_database_code_amcsd 0009334
_exptl_crystal_density_diffrn 2.077
_cod_depositor_comments
;
       Insterting Z value to be consistent with given formula
       Water oxygen renamed so they are considered as oxygens
                                  miguel
;
_cod_original_formula_sum 'Ni S O10 H12'
_cod_database_code 9011078

loop_
_space_group_symop_operation_xyz
x,y,z
y,x,-z
1/2-y,1/2+x,1/4+z
1/2-x,1/2+y,1/4-z
-x,-y,1/2+z
-y,-x,1/2-z
1/2+y,1/2-x,3/4+z
1/2+x,1/2-y,3/4-z

loop_
_atom_site_label
_atom_site_fract_x
_atom_site_fract_y
_atom_site_fract_z
_atom_site_U_iso_or_equiv
Ni 0.71056 0.71056 0.00000 0.01418
S 0.20934 0.20934 0.00000 0.01646
O1 0.12090 0.12020 0.06583 0.03116
O2 0.42360 0.17300 0.00038 0.02761
O11 0.67290 0.45330 0.05275 0.02900
O12 0.97040 0.74460 0.05613 0.02229
O13 0.56590 0.85620 0.08495 0.02115
H1w1 0.59600 0.37300 0.04200 0.04433
H1w2 0.73200 0.42900 0.08200 0.05446
H2w1 0.04800 0.66300 0.04900 0.03040
H2w2 0.02800 0.84800 0.06100 0.03546
H3w1 0.51100 0.94400 0.07100 0.04179
H3w2 0.50000 0.78600 0.11300 0.02786

loop_
_cod_related_entry_id
_cod_related_entry_database
_cod_related_entry_code
1 AMCSD 0009334
